data_2211451
loop_
_publ_author_name
'Weinmann, Markus'
'Nuss, J\"urgen'
'Jansen, Martin'

_publ_section_title
;
 Diethyl ether--trichloroborane, (C~2~H~5~)~2~O--BCl~3~
;
_journal_coeditor_code HJ3021
_journal_issue 12
_journal_name_full 'Acta Crystallographica Section E'
_journal_page_first o5590
_journal_page_last o5591
_journal_paper_doi 10.1107/S1600536806047118
_journal_volume 62
_journal_year 2006
_chemical_formula_iupac 'C4 H10 B Cl3 O'
_chemical_formula_moiety 'C4 H10 B Cl3 O'
_chemical_formula_sum 'C4 H10 B Cl3 O'
_chemical_formula_weight 191.28
_chemical_name_common Diethylether--trichloroborane
_chemical_name_systematic Diethylether--trichloroborane
_space_group_IT_number 60
_symmetry_cell_setting orthorhombic
_symmetry_space_group_name_Hall '-P 2n 2ab'
_symmetry_space_group_name_H-M 'P b c n'
_atom_sites_solution_hydrogens difmap
_atom_sites_solution_primary direct
_atom_sites_solution_secondary difmap
_audit_creation_method SHELXL-97
_cell_angle_alpha 90.00
_cell_angle_beta 90.00
_cell_angle_gamma 90.00
_cell_formula_units_Z 8
_cell_length_a 11.4235(6)
_cell_length_b 11.8071(6)
_cell_length_c 12.6502(6)
_cell_measurement_reflns_used 9008
_cell_measurement_temperature 100(2)
_cell_measurement_theta_max 34.45
_cell_measurement_theta_min 3.22
_cell_volume 1706.24(15)
_computing_cell_refinement 'SAINT (Bruker, 1997)'
_computing_data_collection 'SMART (Bruker, 1997)'
_computing_data_reduction SAINT
_computing_molecular_graphics 'please provide'
_computing_publication_material 'CIFTAB (reference?)'
_computing_structure_refinement 'SHELXL97 (Sheldrick, 1997)'
_computing_structure_solution 'SHELXS97 (Sheldrick, 1997)'
_diffrn_ambient_temperature 100(2)
_diffrn_measured_fraction_theta_full 1.000
_diffrn_measured_fraction_theta_max 1.000
_diffrn_measurement_device '3-circle goniometer'
_diffrn_measurement_device_type 'Bruker SMART APEX'
_diffrn_measurement_method \w
_diffrn_radiation_monochromator graphite
_diffrn_radiation_source 'fine-focus sealed tube'
_diffrn_radiation_type MoK\a
_diffrn_radiation_wavelength 0.71073
_diffrn_reflns_av_R_equivalents 0.0280
_diffrn_reflns_av_sigmaI/netI 0.0142
_diffrn_reflns_limit_h_max 15
_diffrn_reflns_limit_h_min -15
_diffrn_reflns_limit_k_max 16
_diffrn_reflns_limit_k_min -16
_diffrn_reflns_limit_l_max 17
_diffrn_reflns_limit_l_min -17
_diffrn_reflns_number 24274
_diffrn_reflns_theta_full 28.99
_diffrn_reflns_theta_max 28.99
_diffrn_reflns_theta_min 2.48
_diffrn_standards_decay_% 0
_diffrn_standards_interval_count 0
_diffrn_standards_interval_time 0
_diffrn_standards_number 0
_exptl_absorpt_coefficient_mu 0.997
_exptl_absorpt_correction_T_max 0.8649
_exptl_absorpt_correction_T_min 0.6626
_exptl_absorpt_correction_type multi-scan
_exptl_absorpt_process_details '(SADABS; Sheldrick, 2004)'
_exptl_crystal_colour colorless
_exptl_crystal_density_diffrn 1.489
_exptl_crystal_density_method 'not measured'
_exptl_crystal_description block
_exptl_crystal_F_000 784
_exptl_crystal_size_max 0.45
_exptl_crystal_size_mid 0.35
_exptl_crystal_size_min 0.15
_refine_diff_density_max 0.475
_refine_diff_density_min -0.223
_refine_ls_extinction_method none
_refine_ls_goodness_of_fit_ref 1.329
_refine_ls_hydrogen_treatment refall
_refine_ls_matrix_type full
_refine_ls_number_parameters 122
_refine_ls_number_reflns 2274
_refine_ls_number_restraints 0
_refine_ls_restrained_S_all 1.329
_refine_ls_R_factor_all 0.0343
_refine_ls_R_factor_gt 0.0329
_refine_ls_shift/su_max 0.001
_refine_ls_shift/su_mean 0.000
_refine_ls_structure_factor_coef Fsqd
_refine_ls_weighting_details 'calc w=1/[\s^2^(Fo^2^)+(0.0258P)^2^+1.1215P] where P=(Fo^2^+2Fc^2^)/3'
_refine_ls_weighting_scheme calc
_refine_ls_wR_factor_gt 0.0766
_refine_ls_wR_factor_ref 0.0772
_reflns_number_gt 2196
_reflns_number_total 2274
_reflns_threshold_expression I>2\s(I)
_cod_data_source_file hj3021.cif
_cod_data_source_block I
_cod_database_code 2211451
_cod_database_fobs_code 2211451

loop_
_symmetry_equiv_pos_as_xyz
'x, y, z'
'-x+1/2, -y+1/2, z+1/2'
'-x, y, -z+1/2'
'x+1/2, -y+1/2, -z'
'-x, -y, -z'
'x-1/2, y-1/2, -z-1/2'
'x, -y, z-1/2'
'-x-1/2, y-1/2, z'

loop_
_atom_site_type_symbol
_atom_site_label
_atom_site_fract_x
_atom_site_fract_y
_atom_site_fract_z
_atom_site_U_iso_or_equiv
_atom_site_adp_type
_atom_site_calc_flag
_atom_site_occupancy
Cl Cl1 0.11021(3) 0.06921(4) 0.65190(3) 0.02270(11) Uani d 1
Cl Cl2 0.36869(4) 0.09858(4) 0.68066(3) 0.02491(11) Uani d 1
Cl Cl3 0.27608(4) -0.11523(3) 0.57897(4) 0.02953(12) Uani d 1
O O 0.26136(9) 0.09470(9) 0.48745(8) 0.0165(2) Uani d 1
C C1 0.37763(15) 0.09624(17) 0.43331(14) 0.0250(3) Uani d 1
H H1A 0.3826(19) 0.028(2) 0.3952(18) 0.031(6) Uiso d 1
H H1B 0.430(2) 0.0982(18) 0.4894(18) 0.028(6) Uiso d 1
C C2 0.38711(18) 0.19895(19) 0.36425(15) 0.0320(4) Uani d 1
H H2A 0.336(2) 0.197(2) 0.305(2) 0.041(7) Uiso d 1
H H2B 0.464(2) 0.203(2) 0.3396(19) 0.042(7) Uiso d 1
H H2C 0.369(2) 0.267(2) 0.4057(19) 0.041(7) Uiso d 1
C C3 0.16248(15) 0.07139(15) 0.41245(13) 0.0214(3) Uani d 1
H H3A 0.1183(17) 0.0128(18) 0.4421(16) 0.021(5) Uiso d 1
H H3B 0.1984(19) 0.0448(19) 0.3504(17) 0.027(5) Uiso d 1
C C4 0.08956(16) 0.17657(16) 0.39786(15) 0.0270(4) Uani d 1
H H4A 0.060(2) 0.2012(19) 0.4660(18) 0.031(6) Uiso d 1
H H4B 0.025(2) 0.160(2) 0.352(2) 0.043(7) Uiso d 1
H H4C 0.134(2) 0.236(2) 0.367(2) 0.040(6) Uiso d 1
B B 0.25473(15) 0.03768(14) 0.59704(13) 0.0168(3) Uani d 1

loop_
_atom_site_aniso_label
_atom_site_aniso_U_11
_atom_site_aniso_U_22
_atom_site_aniso_U_33
_atom_site_aniso_U_12
_atom_site_aniso_U_13
_atom_site_aniso_U_23
Cl1 0.01748(17) 0.0307(2) 0.01996(18) 0.00000(14) 0.00294(13) 0.00346(14)
Cl2 0.02141(19) 0.0341(2) 0.01921(19) -0.00515(15) -0.00637(14) -0.00119(15)
Cl3 0.0377(2) 0.01675(18) 0.0342(2) 0.00432(15) -0.00554(18) 0.00066(15)
O 0.0151(5) 0.0204(5) 0.0141(5) -0.0007(4) -0.0009(4) 0.0000(4)
C1 0.0182(7) 0.0363(9) 0.0203(8) 0.0017(6) 0.0059(6) -0.0023(7)
C2 0.0287(9) 0.0453(11) 0.0220(8) -0.0089(8) 0.0057(7) 0.0049(8)
C3 0.0225(7) 0.0252(8) 0.0166(7) -0.0047(6) -0.0065(6) -0.0009(6)
C4 0.0254(8) 0.0280(9) 0.0276(9) 0.0000(7) -0.0090(7) 0.0066(7)
B 0.0167(7) 0.0181(7) 0.0155(7) -0.0006(6) -0.0012(6) 0.0008(6)

loop_
_atom_type_symbol
_atom_type_description
_atom_type_scat_dispersion_real
_atom_type_scat_dispersion_imag
_atom_type_scat_source
C C 0.0033 0.0016 'International Tables Vol C Tables 4.2.6.8 and 6.1.1.4'
H H 0.0000 0.0000 'International Tables Vol C Tables 4.2.6.8 and 6.1.1.4'
B B 0.0013 0.0007 'International Tables Vol C Tables 4.2.6.8 and 6.1.1.4'
O O 0.0106 0.0060 'International Tables Vol C Tables 4.2.6.8 and 6.1.1.4'
Cl Cl 0.1484 0.1585 'International Tables Vol C Tables 4.2.6.8 and 6.1.1.4'

loop_
_geom_angle_atom_site_label_1
_geom_angle_atom_site_label_2
_geom_angle_atom_site_label_3
_geom_angle
_geom_angle_publ_flag
C1 O C3 112.42(12) ?
C1 O B 117.43(12) ?
C3 O B 116.82(11) ?
O C1 C2 109.95(14) ?
O C1 H1A 106.2(14) ?
C2 C1 H1A 112.8(14) ?
O C1 H1B 102.7(14) ?
C2 C1 H1B 112.4(13) ?
H1A C1 H1B 112.2(19) ?
C1 C2 H2A 113.1(15) ?
C1 C2 H2B 107.7(16) ?
H2A C2 H2B 109(2) ?
C1 C2 H2C 109.7(14) ?
H2A C2 H2C 108(2) ?
H2B C2 H2C 110(2) ?
O C3 C4 110.03(13) ?
O C3 H3A 106.8(12) ?
C4 C3 H3A 111.1(12) ?
O C3 H3B 105.1(13) ?
C4 C3 H3B 114.5(13) ?
H3A C3 H3B 108.9(18) ?
C3 C4 H4A 109.3(14) ?
C3 C4 H4B 109.4(15) ?
H4A C4 H4B 109(2) ?
C3 C4 H4C 111.5(15) ?
H4A C4 H4C 109(2) ?
H4B C4 H4C 108(2) ?
O B Cl2 108.29(10) y
O B Cl1 107.24(10) y
Cl2 B Cl1 110.10(9) y
O B Cl3 108.10(10) y
Cl2 B Cl3 111.40(9) y
Cl1 B Cl3 111.55(9) y

loop_
_geom_bond_atom_site_label_1
_geom_bond_atom_site_label_2
_geom_bond_distance
_geom_bond_publ_flag
Cl1 B 1.8292(18) y
Cl2 B 1.8250(17) y
Cl3 B 1.8361(18) y
O C1 1.4945(19) y
O C3 1.5006(18) y
O B 1.5430(19) y
C1 C2 1.499(3) ?
C1 H1A 0.94(2) ?
C1 H1B 0.93(2) ?
C2 H2A 0.96(3) ?
C2 H2B 0.94(3) ?
C2 H2C 0.98(3) ?
C3 C4 1.507(2) ?
C3 H3A 0.93(2) ?
C3 H3B 0.94(2) ?
C4 H4A 0.97(2) ?
C4 H4B 0.96(3) ?
C4 H4C 0.96(3) ?

loop_
_cod_related_entry_id
_cod_related_entry_database
_cod_related_entry_code
1 ChemSpider 21125913
